data_4312598
loop_
_publ_author_name
'Susan E. Latturner'
'Daniel Bilc'
'S. D. Mahanti'
'Mercouri G. Kanatzidis'

_publ_contact_author
; 
     Prof. M. G. Kanatzidis
     Department of Chemistry
     Michigan State University
     East Lansing, MI  48824    
;
_publ_contact_author_email kanatzid@cem.msu.edu
_publ_contact_author_phone '(517) 355-9715'
_publ_section_title
;
 RE2MAl6Si4 (RE = Gd, Tb, Dy; M = Au, Pt): Layered Quaternary
 Intermetallics Featuring CaAl2Si2-Type and YNiAl4Ge2-Type Slabs Grown
 from Aluminum Flux
;
_journal_name_full 'Inorganic Chemistry'
_journal_page_first 7959
_journal_page_last 7966
_journal_paper_doi 10.1021/ic0346432
_journal_volume 42
_journal_year 2003
_chemical_formula_sum 'Al6 Au Si4 Tb2'
_chemical_formula_weight 789.05
_chemical_name_systematic
; 
 ? 
;
_space_group_IT_number 166
_symmetry_cell_setting rhombohedral
_symmetry_space_group_name_Hall '-R 3 2"'
_symmetry_space_group_name_H-M 'R -3 m :H'
_atom_sites_solution_hydrogens geom
_atom_sites_solution_primary direct
_atom_sites_solution_secondary difmap
_audit_creation_method SHELXL-97
_cell_angle_alpha 90.00
_cell_angle_beta 90.00
_cell_angle_gamma 120.00
_cell_formula_units_Z 3
_cell_length_a 4.1837(3)
_cell_length_b 4.1837(3)
_cell_length_c 50.454(4)
_cell_measurement_temperature 293(2)
_cell_volume 764.80(10)
_computing_structure_refinement 'SHELXL-97 (Sheldrick, 1997)'
_computing_structure_solution 'SHELXS-97 (Sheldrick, 1990)'
_diffrn_ambient_temperature 293(2)
_diffrn_measured_fraction_theta_full 0.937
_diffrn_measured_fraction_theta_max 0.937
_diffrn_radiation_monochromator graphite
_diffrn_radiation_source 'fine-focus sealed tube'
_diffrn_radiation_type MoK\a
_diffrn_radiation_wavelength 0.71073
_diffrn_reflns_av_R_equivalents 0.0333
_diffrn_reflns_av_sigmaI/netI 0.0200
_diffrn_reflns_limit_h_max 6
_diffrn_reflns_limit_h_min -7
_diffrn_reflns_limit_k_max 7
_diffrn_reflns_limit_k_min -7
_diffrn_reflns_limit_l_max 81
_diffrn_reflns_limit_l_min -83
_diffrn_reflns_number 4026
_diffrn_reflns_theta_full 37.24
_diffrn_reflns_theta_max 37.24
_diffrn_reflns_theta_min 11.32
_exptl_absorpt_coefficient_mu 28.994
_exptl_crystal_density_diffrn 5.140
_exptl_crystal_density_method 'not measured'
_exptl_crystal_F_000 1029
_refine_diff_density_max 1.436
_refine_diff_density_min -1.393
_refine_diff_density_rms 0.246
_refine_ls_extinction_coef 0.00069(12)
_refine_ls_extinction_expression Fc^*^=kFc[1+0.001xFc^2^\l^3^/sin(2\q)]^-1/4^
_refine_ls_extinction_method SHELXL
_refine_ls_goodness_of_fit_ref 0.987
_refine_ls_hydrogen_treatment mixed
_refine_ls_matrix_type full
_refine_ls_number_parameters 22
_refine_ls_number_reflns 553
_refine_ls_number_restraints 0
_refine_ls_restrained_S_all 0.987
_refine_ls_R_factor_all 0.0206
_refine_ls_R_factor_gt 0.0171
_refine_ls_shift/su_max 0.001
_refine_ls_shift/su_mean 0.000
_refine_ls_structure_factor_coef Fsqd
_refine_ls_weighting_details 'calc w=1/[\s^2^(Fo^2^)+(0.0206P)^2^+0.0000P] where P=(Fo^2^+2Fc^2^)/3'
_refine_ls_weighting_scheme calc
_refine_ls_wR_factor_gt 0.0355
_refine_ls_wR_factor_ref 0.0362
_reflns_number_gt 503
_reflns_number_total 553
_reflns_threshold_expression >2sigma(I)
_cod_data_source_file ic0346432si20030609_054510_4.cif
_cod_data_source_block 3sl198b
_cod_original_sg_symbol_H-M 'R -3 m'
_cod_database_code 4312598

loop_
_symmetry_equiv_pos_as_xyz
'x, y, z'
'-y, x-y, z'
'-x+y, -x, z'
'y, x, -z'
'x-y, -y, -z'
'-x, -x+y, -z'
'x+2/3, y+1/3, z+1/3'
'-y+2/3, x-y+1/3, z+1/3'
'-x+y+2/3, -x+1/3, z+1/3'
'y+2/3, x+1/3, -z+1/3'
'x-y+2/3, -y+1/3, -z+1/3'
'-x+2/3, -x+y+1/3, -z+1/3'
'x+1/3, y+2/3, z+2/3'
'-y+1/3, x-y+2/3, z+2/3'
'-x+y+1/3, -x+2/3, z+2/3'
'y+1/3, x+2/3, -z+2/3'
'x-y+1/3, -y+2/3, -z+2/3'
'-x+1/3, -x+y+2/3, -z+2/3'
'-x, -y, -z'
'y, -x+y, -z'
'x-y, x, -z'
'-y, -x, z'
'-x+y, y, z'
'x, x-y, z'
'-x+2/3, -y+1/3, -z+1/3'
'y+2/3, -x+y+1/3, -z+1/3'
'x-y+2/3, x+1/3, -z+1/3'
'-y+2/3, -x+1/3, z+1/3'
'-x+y+2/3, y+1/3, z+1/3'
'x+2/3, x-y+1/3, z+1/3'
'-x+1/3, -y+2/3, -z+2/3'
'y+1/3, -x+y+2/3, -z+2/3'
'x-y+1/3, x+2/3, -z+2/3'
'-y+1/3, -x+2/3, z+2/3'
'-x+y+1/3, y+2/3, z+2/3'
'x+1/3, x-y+2/3, z+2/3'

loop_
_atom_site_label
_atom_site_type_symbol
_atom_site_fract_x
_atom_site_fract_y
_atom_site_fract_z
_atom_site_U_iso_or_equiv
_atom_site_adp_type
_atom_site_occupancy
_atom_site_symmetry_multiplicity
_atom_site_calc_flag
_atom_site_refinement_flags
_atom_site_disorder_assembly
_atom_site_disorder_group
Au1 Au 0.0000 0.0000 0.0000 0.00595(7) Uani 1 12 d S . .
Tb2 Tb 0.3333 -0.3333 0.100865(4) 0.00691(7) Uani 1 6 d S . .
Si3 Si 0.0000 0.0000 0.13521(3) 0.0075(2) Uani 1 6 d S . .
Al4 Al -0.3333 0.3333 0.01611(3) 0.0073(3) Uani 1 6 d S . .
Al2 Al -0.3333 0.3333 0.14797(3) 0.0085(3) Uani 1 6 d S . .
Si1 Si -0.3333 0.3333 0.06723(3) 0.0063(2) Uani 1 6 d S . .
Al5 Al 0.0000 0.0000 0.05152(3) 0.0081(3) Uani 1 6 d S . .

loop_
_atom_site_aniso_label
_atom_site_aniso_U_11
_atom_site_aniso_U_22
_atom_site_aniso_U_33
_atom_site_aniso_U_23
_atom_site_aniso_U_13
_atom_site_aniso_U_12
Au1 0.00503(9) 0.00503(9) 0.00778(11) 0.000 0.000 0.00252(4)
Tb2 0.00659(9) 0.00659(9) 0.00754(11) 0.000 0.000 0.00330(5)
Si3 0.0065(4) 0.0065(4) 0.0095(6) 0.000 0.000 0.00327(19)
Al4 0.0065(4) 0.0065(4) 0.0091(6) 0.000 0.000 0.0032(2)
Al2 0.0082(4) 0.0082(4) 0.0091(6) 0.000 0.000 0.0041(2)
Si1 0.0055(4) 0.0055(4) 0.0080(5) 0.000 0.000 0.00273(18)
Al5 0.0073(4) 0.0073(4) 0.0097(6) 0.000 0.000 0.0037(2)

loop_
_atom_type_symbol
_atom_type_description
_atom_type_scat_dispersion_real
_atom_type_scat_dispersion_imag
_atom_type_scat_source
Al Al 0.0645 0.0514 'International Tables Vol C Tables 4.2.6.8 and 6.1.1.4'
Si Si 0.0817 0.0704 'International Tables Vol C Tables 4.2.6.8 and 6.1.1.4'
Tb Tb -0.1723 4.1537 'International Tables Vol C Tables 4.2.6.8 and 6.1.1.4'
Au Au -2.0133 8.8022 'International Tables Vol C Tables 4.2.6.8 and 6.1.1.4'

loop_
_geom_angle_atom_site_label_1
_geom_angle_atom_site_label_2
_geom_angle_atom_site_label_3
_geom_angle
_geom_angle_site_symmetry_1
_geom_angle_site_symmetry_3
_geom_angle_publ_flag
Al4 Au1 Al4 110.33(3) 19 19_455 ?
Al4 Au1 Al4 180.00(6) 19 . ?
Al4 Au1 Al4 69.67(3) 19_455 . ?
Al4 Au1 Al4 110.33(3) 19 19_565 ?
Al4 Au1 Al4 110.33(3) 19_455 19_565 ?
Al4 Au1 Al4 69.67(3) . 19_565 ?
Al4 Au1 Al4 69.67(3) 19 1_655 ?
Al4 Au1 Al4 180.00(6) 19_455 1_655 ?
Al4 Au1 Al4 110.33(3) . 1_655 ?
Al4 Au1 Al4 69.67(3) 19_565 1_655 ?
Al4 Au1 Al4 69.67(3) 19 1_545 ?
Al4 Au1 Al4 69.67(3) 19_455 1_545 ?
Al4 Au1 Al4 110.33(3) . 1_545 ?
Al4 Au1 Al4 180.00(6) 19_565 1_545 ?
Al4 Au1 Al4 110.33(3) 1_655 1_545 ?
Al4 Au1 Al5 108.59(3) 19 . ?
Al4 Au1 Al5 108.59(3) 19_455 . ?
Al4 Au1 Al5 71.41(3) . . ?
Al4 Au1 Al5 108.59(3) 19_565 . ?
Al4 Au1 Al5 71.41(3) 1_655 . ?
Al4 Au1 Al5 71.41(3) 1_545 . ?
Al4 Au1 Al5 71.41(3) 19 19 ?
Al4 Au1 Al5 71.41(3) 19_455 19 ?
Al4 Au1 Al5 108.59(3) . 19 ?
Al4 Au1 Al5 71.41(3) 19_565 19 ?
Al4 Au1 Al5 108.59(3) 1_655 19 ?
Al4 Au1 Al5 108.59(3) 1_545 19 ?
Al5 Au1 Al5 180.0 . 19 ?
Si1 Tb2 Si1 90.25(3) 1_545 1_655 ?
Si1 Tb2 Si1 90.25(3) 1_545 1_645 ?
Si1 Tb2 Si1 90.25(3) 1_655 1_645 ?
Si1 Tb2 Si3 179.44(3) 1_545 1_655 ?
Si1 Tb2 Si3 90.15(2) 1_655 1_655 ?
Si1 Tb2 Si3 90.15(2) 1_645 1_655 ?
Si1 Tb2 Si3 90.15(2) 1_545 . ?
Si1 Tb2 Si3 90.15(2) 1_655 . ?
Si1 Tb2 Si3 179.44(3) 1_645 . ?
Si3 Tb2 Si3 89.45(3) 1_655 . ?
Si1 Tb2 Si3 90.15(2) 1_545 1_545 ?
Si1 Tb2 Si3 179.44(3) 1_655 1_545 ?
Si1 Tb2 Si3 90.15(2) 1_645 1_545 ?
Si3 Tb2 Si3 89.45(3) 1_655 1_545 ?
Si3 Tb2 Si3 89.45(3) . 1_545 ?
Si1 Tb2 Al2 134.012(11) 1_545 1_655 ?
Si1 Tb2 Al2 79.63(3) 1_655 1_655 ?
Si1 Tb2 Al2 134.012(11) 1_645 1_655 ?
Si3 Tb2 Al2 45.700(12) 1_655 1_655 ?
Si3 Tb2 Al2 45.700(12) . 1_655 ?
Si3 Tb2 Al2 99.81(3) 1_545 1_655 ?
Si1 Tb2 Al2 79.63(3) 1_545 1_545 ?
Si1 Tb2 Al2 134.012(11) 1_655 1_545 ?
Si1 Tb2 Al2 134.012(11) 1_645 1_545 ?
Si3 Tb2 Al2 99.81(3) 1_655 1_545 ?
Si3 Tb2 Al2 45.700(12) . 1_545 ?
Si3 Tb2 Al2 45.700(12) 1_545 1_545 ?
Al2 Tb2 Al2 76.24(3) 1_655 1_545 ?
Si1 Tb2 Al2 134.012(11) 1_545 1_645 ?
Si1 Tb2 Al2 134.012(11) 1_655 1_645 ?
Si1 Tb2 Al2 79.63(3) 1_645 1_645 ?
Si3 Tb2 Al2 45.700(12) 1_655 1_645 ?
Si3 Tb2 Al2 99.81(3) . 1_645 ?
Si3 Tb2 Al2 45.700(12) 1_545 1_645 ?
Al2 Tb2 Al2 76.24(3) 1_655 1_645 ?
Al2 Tb2 Al2 76.24(3) 1_545 1_645 ?
Si1 Tb2 Al5 45.775(12) 1_545 1_545 ?
Si1 Tb2 Al5 99.04(3) 1_655 1_545 ?
Si1 Tb2 Al5 45.775(12) 1_645 1_545 ?
Si3 Tb2 Al5 134.528(12) 1_655 1_545 ?
Si3 Tb2 Al5 134.528(12) . 1_545 ?
Si3 Tb2 Al5 81.52(3) 1_545 1_545 ?
Al2 Tb2 Al5 178.67(3) 1_655 1_545 ?
Al2 Tb2 Al5 104.79(2) 1_545 1_545 ?
Al2 Tb2 Al5 104.79(2) 1_645 1_545 ?
Si1 Tb2 Al5 45.775(12) 1_545 . ?
Si1 Tb2 Al5 45.775(12) 1_655 . ?
Si1 Tb2 Al5 99.04(3) 1_645 . ?
Si3 Tb2 Al5 134.528(12) 1_655 . ?
Si3 Tb2 Al5 81.52(3) . . ?
Si3 Tb2 Al5 134.527(12) 1_545 . ?
Al2 Tb2 Al5 104.79(2) 1_655 . ?
Al2 Tb2 Al5 104.79(2) 1_545 . ?
Al2 Tb2 Al5 178.67(3) 1_645 . ?
Al5 Tb2 Al5 74.17(3) 1_545 . ?
Si1 Tb2 Al5 99.04(3) 1_545 1_655 ?
Si1 Tb2 Al5 45.775(12) 1_655 1_655 ?
Si1 Tb2 Al5 45.775(12) 1_645 1_655 ?
Si3 Tb2 Al5 81.52(3) 1_655 1_655 ?
Si3 Tb2 Al5 134.528(12) . 1_655 ?
Si3 Tb2 Al5 134.527(12) 1_545 1_655 ?
Al2 Tb2 Al5 104.79(2) 1_655 1_655 ?
Al2 Tb2 Al5 178.67(3) 1_545 1_655 ?
Al2 Tb2 Al5 104.79(2) 1_645 1_655 ?
Al5 Tb2 Al5 74.17(3) 1_545 1_655 ?
Al5 Tb2 Al5 74.17(3) . 1_655 ?
Al2 Si3 Al2 113.60(4) . 1_655 ?
Al2 Si3 Al2 113.60(4) . 1_545 ?
Al2 Si3 Al2 113.60(4) 1_655 1_545 ?
Al2 Si3 Al2 75.07(5) . 25_455 ?
Al2 Si3 Al2 75.07(5) 1_655 25_455 ?
Al2 Si3 Al2 75.07(5) 1_545 25_455 ?
Al2 Si3 Tb2 75.97(3) . 1_455 ?
Al2 Si3 Tb2 159.28(6) 1_655 1_455 ?
Al2 Si3 Tb2 75.97(3) 1_545 1_455 ?
Al2 Si3 Tb2 125.65(2) 25_455 1_455 ?
Al2 Si3 Tb2 159.28(6) . . ?
Al2 Si3 Tb2 75.97(3) 1_655 . ?
Al2 Si3 Tb2 75.97(3) 1_545 . ?
Al2 Si3 Tb2 125.65(2) 25_455 . ?
Tb2 Si3 Tb2 89.45(3) 1_455 . ?
Al2 Si3 Tb2 75.97(3) . 1_565 ?
Al2 Si3 Tb2 75.97(3) 1_655 1_565 ?
Al2 Si3 Tb2 159.28(6) 1_545 1_565 ?
Al2 Si3 Tb2 125.65(2) 25_455 1_565 ?
Tb2 Si3 Tb2 89.45(3) 1_455 1_565 ?
Tb2 Si3 Tb2 89.45(3) . 1_565 ?
Au1 Al4 Au1 110.33(3) . 1_455 ?
Au1 Al4 Au1 110.33(3) . 1_565 ?
Au1 Al4 Au1 110.33(3) 1_455 1_565 ?
Au1 Al4 Si1 108.59(3) . . ?
Au1 Al4 Si1 108.59(3) 1_455 . ?
Au1 Al4 Si1 108.59(3) 1_565 . ?
Au1 Al4 Al4 55.167(15) . 19_455 ?
Au1 Al4 Al4 55.167(15) 1_455 19_455 ?
Au1 Al4 Al4 127.47(8) 1_565 19_455 ?
Si1 Al4 Al4 123.93(5) . 19_455 ?
Au1 Al4 Al4 55.167(15) . 19_565 ?
Au1 Al4 Al4 127.47(8) 1_455 19_565 ?
Au1 Al4 Al4 55.167(15) 1_565 19_565 ?
Si1 Al4 Al4 123.93(5) . 19_565 ?
Al4 Al4 Al4 91.87(7) 19_455 19_565 ?
Au1 Al4 Al4 127.47(8) . 19_465 ?
Au1 Al4 Al4 55.167(15) 1_455 19_465 ?
Au1 Al4 Al4 55.167(15) 1_565 19_465 ?
Si1 Al4 Al4 123.93(5) . 19_465 ?
Al4 Al4 Al4 91.87(7) 19_455 19_465 ?
Al4 Al4 Al4 91.87(7) 19_565 19_465 ?
Si3 Al2 Si3 113.60(4) . 1_455 ?
Si3 Al2 Si3 113.60(4) . 1_565 ?
Si3 Al2 Si3 113.60(4) 1_455 1_565 ?
Si3 Al2 Si3 104.93(5) . 25_455 ?
Si3 Al2 Si3 104.93(5) 1_455 25_455 ?
Si3 Al2 Si3 104.93(5) 1_565 25_455 ?
Si3 Al2 Tb2 58.33(3) . 1_455 ?
Si3 Al2 Tb2 58.33(3) 1_455 1_455 ?
Si3 Al2 Tb2 120.53(6) 1_565 1_455 ?
Si3 Al2 Tb2 134.538(18) 25_455 1_455 ?
Si3 Al2 Tb2 58.33(3) . 1_565 ?
Si3 Al2 Tb2 120.53(6) 1_455 1_565 ?
Si3 Al2 Tb2 58.33(3) 1_565 1_565 ?
Si3 Al2 Tb2 134.538(18) 25_455 1_565 ?
Tb2 Al2 Tb2 76.24(3) 1_455 1_565 ?
Si3 Al2 Tb2 120.53(6) . 1_465 ?
Si3 Al2 Tb2 58.33(3) 1_455 1_465 ?
Si3 Al2 Tb2 58.33(3) 1_565 1_465 ?
Si3 Al2 Tb2 134.537(18) 25_455 1_465 ?
Tb2 Al2 Tb2 76.24(3) 1_455 1_465 ?
Tb2 Al2 Tb2 76.24(3) 1_565 1_465 ?
Al5 Si1 Al5 110.74(4) 1_455 . ?
Al5 Si1 Al5 110.74(4) 1_455 1_565 ?
Al5 Si1 Al5 110.74(4) . 1_565 ?
Al5 Si1 Al4 71.83(4) 1_455 . ?
Al5 Si1 Al4 71.83(4) . . ?
Al5 Si1 Al4 71.83(4) 1_565 . ?
Al5 Si1 Tb2 163.08(6) 1_455 1_565 ?
Al5 Si1 Tb2 77.91(2) . 1_565 ?
Al5 Si1 Tb2 77.91(2) 1_565 1_565 ?
Al4 Si1 Tb2 125.09(2) . 1_565 ?
Al5 Si1 Tb2 77.91(2) 1_455 1_455 ?
Al5 Si1 Tb2 77.91(2) . 1_455 ?
Al5 Si1 Tb2 163.08(6) 1_565 1_455 ?
Al4 Si1 Tb2 125.09(2) . 1_455 ?
Tb2 Si1 Tb2 90.25(3) 1_565 1_455 ?
Al5 Si1 Tb2 77.91(2) 1_455 1_465 ?
Al5 Si1 Tb2 163.08(6) . 1_465 ?
Al5 Si1 Tb2 77.91(2) 1_565 1_465 ?
Al4 Si1 Tb2 125.09(2) . 1_465 ?
Tb2 Si1 Tb2 90.25(3) 1_565 1_465 ?
Tb2 Si1 Tb2 90.25(3) 1_455 1_465 ?
Si1 Al5 Si1 110.74(4) . 1_655 ?
Si1 Al5 Si1 110.74(4) . 1_545 ?
Si1 Al5 Si1 110.74(4) 1_655 1_545 ?
Si1 Al5 Au1 108.17(4) . . ?
Si1 Al5 Au1 108.17(4) 1_655 . ?
Si1 Al5 Au1 108.17(4) 1_545 . ?
Si1 Al5 Tb2 56.31(3) . 1_565 ?
Si1 Al5 Tb2 56.31(3) 1_655 1_565 ?
Si1 Al5 Tb2 115.96(6) 1_545 1_565 ?
Au1 Al5 Tb2 135.869(19) . 1_565 ?
Si1 Al5 Tb2 115.96(6) . . ?
Si1 Al5 Tb2 56.31(3) 1_655 . ?
Si1 Al5 Tb2 56.31(3) 1_545 . ?
Au1 Al5 Tb2 135.869(19) . . ?
Tb2 Al5 Tb2 74.17(3) 1_565 . ?
Si1 Al5 Tb2 56.31(3) . 1_455 ?
Si1 Al5 Tb2 115.96(6) 1_655 1_455 ?
Si1 Al5 Tb2 56.31(3) 1_545 1_455 ?
Au1 Al5 Tb2 135.869(19) . 1_455 ?
Tb2 Al5 Tb2 74.17(3) 1_565 1_455 ?
Tb2 Al5 Tb2 74.17(3) . 1_455 ?

loop_
_geom_bond_atom_site_label_1
_geom_bond_atom_site_label_2
_geom_bond_distance
_geom_bond_site_symmetry_2
_geom_bond_publ_flag
Au1 Al4 2.5485(5) 19 ?
Au1 Al4 2.5485(5) 19_455 ?
Au1 Al4 2.5485(5) . ?
Au1 Al4 2.5485(5) 19_565 ?
Au1 Al4 2.5485(5) 1_655 ?
Au1 Al4 2.5485(5) 1_545 ?
Au1 Al5 2.5992(16) . ?
Au1 Al5 2.5992(16) 19 ?
Tb2 Si1 2.9519(8) 1_545 ?
Tb2 Si1 2.9519(8) 1_655 ?
Tb2 Si1 2.9519(8) 1_645 ?
Tb2 Si3 2.9727(8) 1_655 ?
Tb2 Si3 2.9727(8) . ?
Tb2 Si3 2.9726(8) 1_545 ?
Tb2 Al2 3.3888(11) 1_655 ?
Tb2 Al2 3.3888(11) 1_545 ?
Tb2 Al2 3.3888(11) 1_645 ?
Tb2 Al5 3.4690(12) 1_545 ?
Tb2 Al5 3.4690(12) . ?
Tb2 Al5 3.4690(12) 1_655 ?
Si3 Al2 2.4999(6) . ?
Si3 Al2 2.4999(6) 1_655 ?
Si3 Al2 2.4999(6) 1_545 ?
Si3 Al2 2.531(2) 25_455 ?
Si3 Tb2 2.9727(8) 1_455 ?
Si3 Tb2 2.9727(8) 1_565 ?
Al4 Au1 2.5485(5) 1_455 ?
Al4 Au1 2.5485(5) 1_565 ?
Al4 Si1 2.5795(19) . ?
Al4 Al4 2.9113(17) 19_455 ?
Al4 Al4 2.9113(17) 19_565 ?
Al4 Al4 2.9113(17) 19_465 ?
Al2 Si3 2.4999(6) 1_455 ?
Al2 Si3 2.4999(6) 1_565 ?
Al2 Si3 2.531(2) 25_455 ?
Al2 Tb2 3.3888(11) 1_455 ?
Al2 Tb2 3.3888(11) 1_565 ?
Al2 Tb2 3.3888(11) 1_465 ?
Si1 Al5 2.5423(7) 1_455 ?
Si1 Al5 2.5423(7) . ?
Si1 Al5 2.5423(7) 1_565 ?
Si1 Tb2 2.9519(8) 1_565 ?
Si1 Tb2 2.9519(8) 1_455 ?
Si1 Tb2 2.9519(8) 1_465 ?
Al5 Si1 2.5423(7) 1_655 ?
Al5 Si1 2.5423(7) 1_545 ?
Al5 Tb2 3.4690(12) 1_565 ?
Al5 Tb2 3.4690(12) 1_455 ?
